data_4131752
loop_
_publ_author_name
'Zhao, Jin-Xin'
'Yu, Yan-Yan'
'Wang, Sha-Sha'
'Huang, Su-Ling'
'Shen, Yu'
'Gao, Xin-Hua'
'Sheng, Li'
'Li, Jing-Ya'
'Leng, Ying'
'Li, Jia'
'Yue, Jian-Min'

_publ_section_title
;
 Structural Elucidation and Bioinspired Total Syntheses of Ascorbylated
 Diterpenoid Hongkonoids A-D.
;
_journal_issue 7
_journal_name_full 'Journal of the American Chemical Society'
_journal_page_first 2485
_journal_page_last 2492
_journal_paper_doi 10.1021/jacs.7b10135
_journal_volume 140
_journal_year 2018
_chemical_absolute_configuration ad
_chemical_formula_sum 'C16 H22 O9'
_chemical_formula_weight 358.34
_space_group_IT_number 19
_space_group_name_Hall 'P 2ac 2ab'
_space_group_name_H-M_alt 'P 21 21 21'
_symmetry_cell_setting orthorhombic
_symmetry_space_group_name_H-M 'P 21 21 21'
_atom_sites_solution_hydrogens geom
_atom_sites_solution_primary direct
_atom_sites_solution_secondary difmap
_audit_creation_method SHELXL-97
_cell_angle_alpha 90.00
_cell_angle_beta 90.00
_cell_angle_gamma 90.00
_cell_formula_units_Z 4
_cell_length_a 9.9474(2)
_cell_length_b 10.9082(2)
_cell_length_c 15.4415(3)
_cell_measurement_reflns_used 6549
_cell_measurement_temperature 140(2)
_cell_measurement_theta_max 69.30
_cell_measurement_theta_min 2.86
_cell_volume 1675.53(6)
_computing_cell_refinement 'Bruker SAINT'
_computing_data_collection 'Bruker APEX2'
_computing_data_reduction 'Bruker SAINT'
_computing_molecular_graphics 'Bruker SHELXTL'
_computing_publication_material 'Bruker SHELXTL'
_computing_structure_refinement 'SHELXL-97 (Sheldrick, 2008)'
_computing_structure_solution 'SHELXS-97 (Sheldrick, 2008)'
_diffrn_ambient_temperature 140(2)
_diffrn_measured_fraction_theta_full 0.974
_diffrn_measured_fraction_theta_max 0.974
_diffrn_measurement_device_type 'Bruker APEX-II CCD'
_diffrn_measurement_method '\f and \w scans'
_diffrn_radiation_monochromator graphite
_diffrn_radiation_source 'fine-focus sealed tube'
_diffrn_radiation_type CuK\a
_diffrn_radiation_wavelength 1.54178
_diffrn_reflns_av_R_equivalents 0.0242
_diffrn_reflns_av_sigmaI/netI 0.0279
_diffrn_reflns_limit_h_max 11
_diffrn_reflns_limit_h_min -11
_diffrn_reflns_limit_k_max 13
_diffrn_reflns_limit_k_min -9
_diffrn_reflns_limit_l_max 18
_diffrn_reflns_limit_l_min -14
_diffrn_reflns_number 8263
_diffrn_reflns_theta_full 69.87
_diffrn_reflns_theta_max 69.87
_diffrn_reflns_theta_min 4.96
_exptl_absorpt_coefficient_mu 1.000
_exptl_absorpt_correction_T_max 0.8564
_exptl_absorpt_correction_T_min 0.7810
_exptl_absorpt_correction_type multi-scan
_exptl_absorpt_process_details sadabs
_exptl_crystal_colour colourless
_exptl_crystal_density_diffrn 1.421
_exptl_crystal_density_method 'not measured'
_exptl_crystal_description block
_exptl_crystal_F_000 760
_exptl_crystal_size_max 0.26
_exptl_crystal_size_mid 0.23
_exptl_crystal_size_min 0.16
_refine_diff_density_max 0.261
_refine_diff_density_min -0.236
_refine_diff_density_rms 0.049
_refine_ls_abs_structure_details 'Flack H D (1983), Acta Cryst. A39, 876-881'
_refine_ls_abs_structure_Flack -0.01(12)
_refine_ls_extinction_method none
_refine_ls_goodness_of_fit_ref 0.987
_refine_ls_hydrogen_treatment constr
_refine_ls_matrix_type full
_refine_ls_number_parameters 232
_refine_ls_number_reflns 2961
_refine_ls_number_restraints 0
_refine_ls_restrained_S_all 0.987
_refine_ls_R_factor_all 0.0332
_refine_ls_R_factor_gt 0.0328
_refine_ls_shift/su_max 0.050
_refine_ls_shift/su_mean 0.002
_refine_ls_structure_factor_coef Fsqd
_refine_ls_weighting_details 'calc w=1/[\s^2^(Fo^2^)+(0.0949P)^2^+0.0000P] where P=(Fo^2^+2Fc^2^)/3'
_refine_ls_weighting_scheme calc
_refine_ls_wR_factor_gt 0.1011
_refine_ls_wR_factor_ref 0.1020
_reflns_number_gt 2924
_reflns_number_total 2961
_reflns_threshold_expression >2sigma(I)
_cod_data_source_file ja7b10135_si_002.cif
_cod_data_source_block cu_dm13172_0m
_cod_depositor_comments
;
The following automatic conversions were performed:

data item '_symmetry_cell_setting' value 'Orthorhombic' was changed
to 'orthorhombic' in accordance with the
/home/saulius/struct/COD-crude-data/automatic-downloads/DataCite-retrospective/ACS/depositions/lib/dictionaries/cif_core.dic
dictionary named 'cif_core.dic' version 2.4.2 last updated on
2011-04-26.

Automatic conversion script
Id: cif_fix_values 6909 2019-04-08 15:41:33Z antanas 
;
_cod_original_sg_symbol_H-M P2(1)2(1)2(1)
_cod_database_code 4131752

loop_
_symmetry_equiv_pos_as_xyz
'x, y, z'
'x+1/2, -y+1/2, -z'
'-x, y+1/2, -z+1/2'
'-x+1/2, -y, z+1/2'

loop_
_atom_site_label
_atom_site_type_symbol
_atom_site_fract_x
_atom_site_fract_y
_atom_site_fract_z
_atom_site_U_iso_or_equiv
_atom_site_adp_type
_atom_site_occupancy
_atom_site_symmetry_multiplicity
_atom_site_calc_flag
_atom_site_refinement_flags
O1 O 0.42751(11) 0.80842(10) 0.92502(6) 0.0254(2) Uani 1 1 d .
O2 O 0.30544(11) 0.65900(9) 0.84873(8) 0.0279(3) Uani 1 1 d .
O3 O 0.34315(11) 0.90322(9) 0.72351(6) 0.0247(2) Uani 1 1 d .
O4 O 0.55298(15) 0.66182(13) 0.68312(8) 0.0429(3) Uani 1 1 d .
H4 H 0.5614 0.7001 0.6362 0.064 Uiso 1 1 calc R
O5 O 0.15423(12) 1.01063(10) 0.74038(6) 0.0276(2) Uani 1 1 d .
O6 O 0.09853(9) 0.81259(9) 0.86610(6) 0.0207(2) Uani 1 1 d .
H6 H 0.0862 0.7630 0.8252 0.031 Uiso 1 1 calc R
O7 O -0.05841(13) 1.22506(11) 1.02217(8) 0.0356(3) Uani 1 1 d .
O8 O 0.11705(10) 1.18149(9) 0.89182(6) 0.0215(2) Uani 1 1 d .
O9 O -0.05704(11) 1.21989(10) 0.80351(7) 0.0283(3) Uani 1 1 d .
C11 C -0.07549(15) 1.13243(13) 0.98102(9) 0.0227(3) Uani 1 1 d .
C12 C 0.03908(14) 1.08098(12) 0.92605(8) 0.0186(3) Uani 1 1 d .
H12 H 0.0018 1.0307 0.8775 0.022 Uiso 1 1 calc R
C13 C 0.13138(14) 1.00222(12) 0.98247(8) 0.0192(3) Uani 1 1 d .
H13A H 0.0796 0.9316 1.0050 0.023 Uiso 1 1 calc R
H13B H 0.1617 1.0514 1.0327 0.023 Uiso 1 1 calc R
C14 C 0.25506(12) 0.95443(11) 0.93354(8) 0.0169(3) Uani 1 1 d .
H14 H 0.3058 1.0269 0.9112 0.020 Uiso 1 1 calc R
C15 C 0.35218(13) 0.87788(12) 0.98994(9) 0.0185(3) Uani 1 1 d .
C16 C 0.45450(15) 0.95687(14) 1.03645(10) 0.0256(3) Uani 1 1 d .
H16A H 0.5216 0.9043 1.0643 0.038 Uiso 1 1 calc R
H16B H 0.4090 1.0066 1.0805 0.038 Uiso 1 1 calc R
H16C H 0.4990 1.0109 0.9946 0.038 Uiso 1 1 calc R
C17 C 0.28277(15) 0.78858(13) 1.05136(9) 0.0228(3) Uani 1 1 d .
H17A H 0.2091 0.7473 1.0209 0.034 Uiso 1 1 calc R
H17B H 0.2467 0.8336 1.1011 0.034 Uiso 1 1 calc R
H17C H 0.3478 0.7274 1.0715 0.034 Uiso 1 1 calc R
C18 C -0.20375(16) 1.06103(15) 0.98356(12) 0.0347(4) Uani 1 1 d .
H18A H -0.1926 0.9896 1.0214 0.052 Uiso 1 1 calc R
H18B H -0.2267 1.0336 0.9250 0.052 Uiso 1 1 calc R
H18C H -0.2760 1.1131 1.0060 0.052 Uiso 1 1 calc R
C19 C 0.05668(15) 1.24236(12) 0.82696(9) 0.0226(3) Uani 1 1 d .
C20 C 0.14554(17) 1.33845(15) 0.78986(11) 0.0307(3) Uani 1 1 d .
H20A H 0.0906 1.4006 0.7607 0.046 Uiso 1 1 calc R
H20B H 0.2072 1.3011 0.7480 0.046 Uiso 1 1 calc R
H20C H 0.1974 1.3771 0.8364 0.046 Uiso 1 1 calc R
C1' C 0.23234(15) 0.93804(12) 0.76873(9) 0.0206(3) Uani 1 1 d .
C2' C 0.22375(13) 0.86997(12) 0.85602(8) 0.0176(3) Uani 1 1 d .
C3' C 0.34625(14) 0.78347(12) 0.85335(9) 0.0186(3) Uani 1 1 d .
C4' C 0.42056(14) 0.81085(12) 0.76869(9) 0.0210(3) Uani 1 1 d .
H4' H 0.5133 0.8416 0.7810 0.025 Uiso 1 1 calc R
C5' C 0.42665(17) 0.68928(14) 0.72025(10) 0.0286(3) Uani 1 1 d .
H5' H 0.3544 0.6854 0.6753 0.034 Uiso 1 1 calc R
C6' C 0.39847(17) 0.59838(13) 0.79234(12) 0.0327(4) Uani 1 1 d .
H6'1 H 0.3587 0.5221 0.7688 0.039 Uiso 1 1 calc R
H6'2 H 0.4822 0.5775 0.8237 0.039 Uiso 1 1 calc R

loop_
_atom_site_aniso_label
_atom_site_aniso_U_11
_atom_site_aniso_U_22
_atom_site_aniso_U_33
_atom_site_aniso_U_23
_atom_site_aniso_U_13
_atom_site_aniso_U_12
O1 0.0253(5) 0.0346(5) 0.0164(5) -0.0040(4) -0.0004(4) 0.0109(4)
O2 0.0315(5) 0.0177(5) 0.0344(6) -0.0006(4) 0.0137(5) -0.0006(4)
O3 0.0343(5) 0.0237(5) 0.0161(5) 0.0033(4) 0.0075(4) 0.0007(4)
O4 0.0533(8) 0.0473(7) 0.0281(6) 0.0109(5) 0.0209(6) 0.0267(6)
O5 0.0384(6) 0.0289(5) 0.0157(4) 0.0033(4) -0.0015(4) 0.0082(4)
O6 0.0214(5) 0.0233(4) 0.0174(5) -0.0022(4) 0.0008(4) -0.0030(4)
O7 0.0423(6) 0.0325(5) 0.0321(6) -0.0116(5) 0.0029(5) 0.0065(5)
O8 0.0244(5) 0.0213(5) 0.0188(5) 0.0045(4) -0.0018(4) -0.0004(4)
O9 0.0275(5) 0.0297(5) 0.0277(5) 0.0097(5) -0.0051(4) 0.0000(4)
C11 0.0274(7) 0.0246(6) 0.0162(6) 0.0026(5) -0.0001(6) 0.0074(6)
C12 0.0227(6) 0.0172(6) 0.0159(6) 0.0009(5) -0.0009(5) 0.0005(5)
C13 0.0233(6) 0.0203(6) 0.0140(6) 0.0007(5) 0.0002(5) 0.0051(5)
C14 0.0193(6) 0.0193(6) 0.0122(6) 0.0015(5) 0.0000(5) 0.0004(5)
C15 0.0209(6) 0.0218(6) 0.0128(6) 0.0000(5) 0.0006(5) 0.0038(5)
C16 0.0245(6) 0.0316(7) 0.0206(7) 0.0016(6) -0.0036(6) -0.0025(6)
C17 0.0263(6) 0.0236(6) 0.0185(6) 0.0062(5) -0.0020(6) 0.0021(5)
C18 0.0290(8) 0.0371(8) 0.0381(9) 0.0028(7) 0.0091(7) -0.0004(6)
C19 0.0277(7) 0.0221(6) 0.0179(6) 0.0029(5) 0.0004(6) 0.0029(5)
C20 0.0337(8) 0.0324(8) 0.0260(7) 0.0104(7) -0.0021(6) -0.0049(7)
C1' 0.0279(6) 0.0209(6) 0.0128(6) -0.0017(5) 0.0002(5) -0.0013(5)
C2' 0.0205(6) 0.0206(5) 0.0116(6) 0.0009(5) 0.0005(5) 0.0014(5)
C3' 0.0227(6) 0.0188(6) 0.0143(6) -0.0001(5) 0.0032(5) 0.0022(5)
C4' 0.0242(6) 0.0218(6) 0.0171(6) 0.0001(5) 0.0045(5) -0.0011(5)
C5' 0.0358(8) 0.0298(8) 0.0202(7) -0.0065(6) 0.0038(6) 0.0066(6)
C6' 0.0399(9) 0.0191(6) 0.0390(8) -0.0048(7) 0.0137(8) 0.0030(6)

loop_
_atom_type_symbol
_atom_type_description
_atom_type_scat_dispersion_real
_atom_type_scat_dispersion_imag
_atom_type_scat_source
C C 0.0181 0.0091 'International Tables Vol C Tables 4.2.6.8 and 6.1.1.4'
H H 0.0000 0.0000 'International Tables Vol C Tables 4.2.6.8 and 6.1.1.4'
O O 0.0492 0.0322 'International Tables Vol C Tables 4.2.6.8 and 6.1.1.4'

loop_
_geom_angle_atom_site_label_1
_geom_angle_atom_site_label_2
_geom_angle_atom_site_label_3
_geom_angle
C3' O1 C15 110.32(10)
C3' O2 C6' 106.71(11)
C1' O3 C4' 112.24(10)
C5' O4 H4 109.5
C2' O6 H6 109.5
C19 O8 C12 114.10(11)
O7 C11 C18 122.88(14)
O7 C11 C12 119.71(14)
C18 C11 C12 117.37(12)
O8 C12 C11 108.98(11)
O8 C12 C13 108.22(11)
C11 C12 C13 109.74(11)
O8 C12 H12 110.0
C11 C12 H12 110.0
C13 C12 H12 110.0
C12 C13 C14 113.05(11)
C12 C13 H13A 109.0
C14 C13 H13A 109.0
C12 C13 H13B 109.0
C14 C13 H13B 109.0
H13A C13 H13B 107.8
C13 C14 C2' 115.03(10)
C13 C14 C15 114.02(11)
C2' C14 C15 103.93(10)
C13 C14 H14 107.8
C2' C14 H14 107.8
C15 C14 H14 107.8
O1 C15 C16 105.98(11)
O1 C15 C17 109.10(11)
C16 C15 C17 111.89(12)
O1 C15 C14 102.35(10)
C16 C15 C14 112.32(11)
C17 C15 C14 114.36(11)
C15 C16 H16A 109.5
C15 C16 H16B 109.5
H16A C16 H16B 109.5
C15 C16 H16C 109.5
H16A C16 H16C 109.5
H16B C16 H16C 109.5
C15 C17 H17A 109.5
C15 C17 H17B 109.5
H17A C17 H17B 109.5
C15 C17 H17C 109.5
H17A C17 H17C 109.5
H17B C17 H17C 109.5
C11 C18 H18A 109.5
C11 C18 H18B 109.5
H18A C18 H18B 109.5
C11 C18 H18C 109.5
H18A C18 H18C 109.5
H18B C18 H18C 109.5
O9 C19 O8 122.66(13)
O9 C19 C20 125.62(13)
O8 C19 C20 111.73(12)
C19 C20 H20A 109.5
C19 C20 H20B 109.5
H20A C20 H20B 109.5
C19 C20 H20C 109.5
H20A C20 H20C 109.5
H20B C20 H20C 109.5
O5 C1' O3 121.69(12)
O5 C1' C2' 127.22(12)
O3 C1' C2' 111.08(11)
O6 C2' C1' 111.18(11)
O6 C2' C3' 115.58(11)
C1' C2' C3' 103.16(11)
O6 C2' C14 111.08(11)
C1' C2' C14 112.32(10)
C3' C2' C14 103.11(10)
O1 C3' O2 113.06(11)
O1 C3' C4' 111.03(11)
O2 C3' C4' 106.37(11)
O1 C3' C2' 108.48(10)
O2 C3' C2' 111.15(11)
C4' C3' C2' 106.56(11)
O3 C4' C5' 112.98(12)
O3 C4' C3' 106.88(11)
C5' C4' C3' 105.58(11)
O3 C4' H4' 110.4
C5' C4' H4' 110.4
C3' C4' H4' 110.4
O4 C5' C6' 108.87(13)
O4 C5' C4' 114.77(14)
C6' C5' C4' 101.62(11)
O4 C5' H5' 110.4
C6' C5' H5' 110.4
C4' C5' H5' 110.4
O2 C6' C5' 105.29(11)
O2 C6' H6'1 110.7
C5' C6' H6'1 110.7
O2 C6' H6'2 110.7
C5' C6' H6'2 110.7
H6'1 C6' H6'2 108.8

loop_
_geom_bond_atom_site_label_1
_geom_bond_atom_site_label_2
_geom_bond_distance
O1 C3' 1.3972(17)
O1 C15 1.4631(16)
O2 C3' 1.4190(16)
O2 C6' 1.4324(18)
O3 C1' 1.3590(17)
O3 C4' 1.4473(17)
O4 C5' 1.413(2)
O4 H4 0.8400
O5 C1' 1.1927(18)
O6 C2' 1.4027(16)
O6 H6 0.8400
O7 C11 1.206(2)
O8 C19 1.3434(17)
O8 C12 1.4434(16)
O9 C19 1.213(2)
C11 C18 1.495(2)
C11 C12 1.5278(18)
C12 C13 1.5297(18)
C12 H12 1.0000
C13 C14 1.5350(17)
C13 H13A 0.9900
C13 H13B 0.9900
C14 C2' 1.5423(18)
C14 C15 1.5457(17)
C14 H14 1.0000
C15 C16 1.5148(19)
C15 C17 1.5247(18)
C16 H16A 0.9800
C16 H16B 0.9800
C16 H16C 0.9800
C17 H17A 0.9800
C17 H17B 0.9800
C17 H17C 0.9800
C18 H18A 0.9800
C18 H18B 0.9800
C18 H18C 0.9800
C19 C20 1.486(2)
C20 H20A 0.9800
C20 H20B 0.9800
C20 H20C 0.9800
C1' C2' 1.5412(18)
C2' C3' 1.5416(17)
C3' C4' 1.5312(18)
C4' C5' 1.5237(19)
C4' H4' 1.0000
C5' C6' 1.517(2)
C5' H5' 1.0000
C6' H6'1 0.9900
C6' H6'2 0.9900

loop_
_geom_torsion_atom_site_label_1
_geom_torsion_atom_site_label_2
_geom_torsion_atom_site_label_3
_geom_torsion_atom_site_label_4
_geom_torsion
C19 O8 C12 C11 -74.29(13)
C19 O8 C12 C13 166.42(11)
O7 C11 C12 O8 -34.05(17)
C18 C11 C12 O8 148.27(13)
O7 C11 C12 C13 84.29(16)
C18 C11 C12 C13 -93.39(15)
O8 C12 C13 C14 -57.05(14)
C11 C12 C13 C14 -175.86(11)
C12 C13 C14 C2' -61.85(15)
C12 C13 C14 C15 178.21(11)
C3' O1 C15 C16 -149.84(11)
C3' O1 C15 C17 89.52(13)
C3' O1 C15 C14 -31.99(14)
C13 C14 C15 O1 159.66(10)
C2' C14 C15 O1 33.65(13)
C13 C14 C15 C16 -87.10(14)
C2' C14 C15 C16 146.89(11)
C13 C14 C15 C17 41.82(15)
C2' C14 C15 C17 -84.18(13)
C12 O8 C19 O9 4.82(19)
C12 O8 C19 C20 -175.64(11)
C4' O3 C1' O5 -177.64(12)
C4' O3 C1' C2' 1.09(15)
O5 C1' C2' O6 51.72(18)
O3 C1' C2' O6 -126.92(12)
O5 C1' C2' C3' 176.20(13)
O3 C1' C2' C3' -2.44(14)
O5 C1' C2' C14 -73.45(17)
O3 C1' C2' C14 107.90(12)
C13 C14 C2' O6 -24.88(15)
C15 C14 C2' O6 100.49(11)
C13 C14 C2' C1' 100.35(13)
C15 C14 C2' C1' -134.29(11)
C13 C14 C2' C3' -149.27(11)
C15 C14 C2' C3' -23.91(12)
C15 O1 C3' O2 -106.67(12)
C15 O1 C3' C4' 133.87(12)
C15 O1 C3' C2' 17.10(14)
C6' O2 C3' O1 -95.53(15)
C6' O2 C3' C4' 26.58(15)
C6' O2 C3' C2' 142.19(12)
O6 C2' C3' O1 -116.07(12)
C1' C2' C3' O1 122.38(11)
C14 C2' C3' O1 5.33(13)
O6 C2' C3' O2 8.83(16)
C1' C2' C3' O2 -112.72(12)
C14 C2' C3' O2 130.22(12)
O6 C2' C3' C4' 124.32(12)
C1' C2' C3' C4' 2.77(14)
C14 C2' C3' C4' -114.29(11)
C1' O3 C4' C5' 116.48(13)
C1' O3 C4' C3' 0.78(15)
O1 C3' C4' O3 -120.23(11)
O2 C3' C4' O3 116.38(12)
C2' C3' C4' O3 -2.29(14)
O1 C3' C4' C5' 119.22(13)
O2 C3' C4' C5' -4.17(15)
C2' C3' C4' C5' -122.84(13)
O3 C4' C5' O4 108.23(15)
C3' C4' C5' O4 -135.30(13)
O3 C4' C5' C6' -134.48(12)
C3' C4' C5' C6' -18.01(15)
C3' O2 C6' C5' -39.07(16)
O4 C5' C6' O2 155.96(13)
C4' C5' C6' O2 34.48(16)
